data_7057703
loop_
_publ_author_name
'Conradie, J.'
'Conradie, M. M.'
'Tawfiq, K. M.'
'Coles, S. J.'
'Tizzard, G. J.'
'Wilson, C.'
'Potgieter, J. H.'

_publ_section_title
;
 Jahn--Teller distortion in 2-pyridyl-(1,2,3)-triazole-containing
 copper(ii) compounds
;
_journal_issue 19
_journal_name_full 'New Journal of Chemistry'
_journal_page_first 16335
_journal_paper_doi 10.1039/C8NJ03080D
_journal_volume 42
_journal_year 2018
_chemical_formula_moiety 'C26 H20 Cl2 Cu N8'
_chemical_formula_sum 'C26 H20 Cl2 Cu N8'
_chemical_formula_weight 578.94
_space_group_crystal_system monoclinic
_space_group_IT_number 14
_space_group_name_Hall '-P 2ybc'
_space_group_name_H-M_alt 'P 1 21/c 1'
_symmetry_space_group_name_Hall '-P 2ybc'
_symmetry_space_group_name_H-M 'P 1 21/c 1'
_atom_sites_solution_hydrogens geom
_atom_sites_solution_primary direct
_atom_sites_solution_secondary difmap
_audit_creation_date 2012-01-23
_audit_creation_method
;
  Olex2 1.1
  (compiled 2011.11.01 svn.r2039, GUI svn.r3906)
;
_audit_update_record
;
2018-06-12 deposited with the CCDC.
2018-09-03 downloaded from the CCDC.
;
_cell_angle_alpha 90.00
_cell_angle_beta 107.058(8)
_cell_angle_gamma 90.00
_cell_formula_units_Z 2
_cell_length_a 10.4068(7)
_cell_length_b 12.7681(6)
_cell_length_c 9.4738(5)
_cell_measurement_reflns_used 4569
_cell_measurement_temperature 120
_cell_measurement_theta_max 27.4
_cell_measurement_theta_min 3.0
_cell_volume 1203.45(13)
_computing_cell_refinement
;
CrystalClear-SM Expert 2.0 r11 (Rigaku, 2011)
;
_computing_data_collection
;
CrystalClear-SM Expert 2.0 r11 (Rigaku, 2011)
;
_computing_data_reduction
;
CrystalClear-SM Expert 2.0 r11 (Rigaku, 2011)
;
_computing_molecular_graphics
;
O. V. Dolomanov, L. J. Bourhis, R. J. Gildea, J. A. K. Howard and H. Puschmann,
OLEX2: a complete structure solution, refinement and analysis program.
J. Appl. Cryst. (2009). 42, 339-341.
;
_computing_publication_material
;
O. V. Dolomanov, L. J. Bourhis, R. J. Gildea, J. A. K. Howard and H. Puschmann,
OLEX2: a complete structure solution, refinement and analysis program.
J. Appl. Cryst. (2009). 42, 339-341.
;
_computing_structure_refinement
;
SHELXL, G.M. Sheldrick, Acta Cryst.
2008). A64, 112-122
;
_computing_structure_solution
;
SHELXS, G.M. Sheldrick, Acta Cryst.
(2008). A64, 112-122
;
_diffrn_ambient_temperature 120(2)
_diffrn_detector RX
_diffrn_detector_area_resol_mean 10.0000
_diffrn_measured_fraction_theta_full 0.984
_diffrn_measured_fraction_theta_max 0.984
_diffrn_measurement_details
;
scan:
    Number of images: 26
               Slice: 70.0000 - 200.0000
         Image width: 5.0000
            Exp time: 1800.0000
       Rotation axis: Omega
               Omega: 0.0000
               Kappa: 42.0000
                 Phi: 315.0000
                 XTD: 127.4000
              2theta: 0.0000
;
_diffrn_measurement_device_type 'Rigaku SPIDER RAXIS image plate detector'
_diffrn_measurement_method 'profile data from \w-scans'
_diffrn_orient_matrix_type FS_PROCESS
_diffrn_orient_matrix_UB_11 -0.110127
_diffrn_orient_matrix_UB_12 0.004624
_diffrn_orient_matrix_UB_13 -0.033334
_diffrn_orient_matrix_UB_21 0.006045
_diffrn_orient_matrix_UB_22 0.020160
_diffrn_orient_matrix_UB_23 -0.091089
_diffrn_orient_matrix_UB_31 -0.005128
_diffrn_orient_matrix_UB_32 -0.075540
_diffrn_orient_matrix_UB_33 -0.026350
_diffrn_radiation_monochromator graphite
_diffrn_radiation_type 'Mo K\a'
_diffrn_radiation_wavelength 0.710747
_diffrn_reflns_av_R_equivalents 0.035
_diffrn_reflns_av_unetI/netI 0.049
_diffrn_reflns_limit_h_max 12
_diffrn_reflns_limit_h_min -12
_diffrn_reflns_limit_k_max 13
_diffrn_reflns_limit_k_min -11
_diffrn_reflns_limit_l_max 14
_diffrn_reflns_limit_l_min -16
_diffrn_reflns_number 6980
_diffrn_reflns_theta_full 27.4
_diffrn_reflns_theta_max 27.4
_diffrn_reflns_theta_min 3.0
_diffrn_source 'fine-focus sealed tube'
_diffrn_source_current 40.0
_diffrn_source_power 2.0
_diffrn_source_voltage 50.0
_exptl_absorpt_coefficient_mu 1.164
_exptl_absorpt_correction_T_max 1.000
_exptl_absorpt_correction_T_min 0.648
_exptl_absorpt_correction_type multi-scan
_exptl_absorpt_process_details
;
CrystalClear-SM Expert 2.0 r11 (Rigaku, 2011)
;
_exptl_crystal_colour Blue
_exptl_crystal_density_diffrn 1.598
_exptl_crystal_density_method 'not measured'
_exptl_crystal_description Block
_exptl_crystal_F_000 590
_exptl_crystal_size_max 0.2
_exptl_crystal_size_mid 0.2
_exptl_crystal_size_min 0.2
_refine_diff_density_max 0.415
_refine_diff_density_min -0.439
_refine_diff_density_rms 0.080
_refine_ls_extinction_method none
_refine_ls_goodness_of_fit_ref 1.025
_refine_ls_hydrogen_treatment constr
_refine_ls_matrix_type full
_refine_ls_number_parameters 169
_refine_ls_number_reflns 2718
_refine_ls_number_restraints 0
_refine_ls_restrained_S_all 1.025
_refine_ls_R_factor_all 0.0513
_refine_ls_R_factor_gt 0.0378
_refine_ls_shift/su_max 0.001
_refine_ls_shift/su_mean 0.000
_refine_ls_structure_factor_coef Fsqd
_refine_ls_weighting_details 'calc w=1/[\s^2^(Fo^2^)+(0.0340P)^2^+1.3150P] where P=(Fo^2^+2Fc^2^)/3'
_refine_ls_weighting_scheme calc
_refine_ls_wR_factor_gt 0.0801
_refine_ls_wR_factor_ref 0.0878
_reflns_number_gt 2203
_reflns_number_total 2718
_reflns_threshold_expression >2\s(I)
_cod_data_source_file c8nj03080d2.cif
_cod_data_source_block CuL8
_cod_depositor_comments
;
The following automatic conversions were performed:

'_exptl_absorpt_correction_type' value 'Multi-scan' changed to
'multi-scan' according to
/home/data/users/saulius/crontab/automatic-downloads/rss-feeds/RSC/lib/dictionaries/cif_core.dic
dictionary named 'cif_core.dic' version 2.4.2 from 2011-04-26.

Automatic conversion script
Id: cif_fix_values 4973 2017-02-22 13:04:09Z antanas 

 Adding full bibliography for 7057702--7057706.cif.
;
_cod_original_cell_volume 1203.45(12)
_cod_database_code 7057703

loop_
_space_group_symop_id
_space_group_symop_operation_xyz
1 'x, y, z'
2 '-x, y+1/2, -z+1/2'
3 '-x, -y, -z'
4 'x, -y-1/2, z-1/2'

loop_
_atom_site_label
_atom_site_type_symbol
_atom_site_fract_x
_atom_site_fract_y
_atom_site_fract_z
_atom_site_U_iso_or_equiv
_atom_site_adp_type
_atom_site_occupancy
_atom_site_symmetry_multiplicity
_atom_site_calc_flag
_atom_site_refinement_flags
Cu1 Cu 1.0000 0.5000 1.0000 0.01546(12) Uani 1 2 d S
Cl1 Cl 1.18959(6) 0.51691(4) 0.91117(6) 0.01973(14) Uani 1 1 d .
N1 N 1.0376(2) 0.34677(14) 1.0271(2) 0.0161(4) Uani 1 1 d .
N8 N 0.8675(2) 0.43116(15) 0.7709(2) 0.0205(4) Uani 1 1 d .
N9 N 0.7793(2) 0.45273(15) 0.6443(2) 0.0212(4) Uani 1 1 d .
N10 N 0.7352(2) 0.35969(15) 0.5794(2) 0.0188(4) Uani 1 1 d .
C2 C 1.1259(2) 0.30960(18) 1.1492(2) 0.0176(5) Uani 1 1 d .
H2 H 1.1712 0.3566 1.2218 0.021 Uiso 1 1 calc R
C3 C 1.1524(2) 0.20381(18) 1.1715(3) 0.0210(5) Uani 1 1 d .
H3 H 1.2131 0.1800 1.2585 0.025 Uiso 1 1 calc R
C4 C 1.0866(3) 0.13379(18) 1.0619(3) 0.0206(5) Uani 1 1 d .
H4 H 1.1029 0.0623 1.0744 0.025 Uiso 1 1 calc R
C5 C 0.9969(2) 0.17134(17) 0.9343(2) 0.0190(5) Uani 1 1 d .
H5 H 0.9533 0.1257 0.8590 0.023 Uiso 1 1 calc R
C6 C 0.9725(2) 0.27902(17) 0.9196(2) 0.0152(5) Uani 1 1 d .
C7 C 0.8800(2) 0.32539(17) 0.7879(2) 0.0164(5) Uani 1 1 d .
C11 C 0.7955(2) 0.27888(18) 0.6649(2) 0.0199(5) Uani 1 1 d .
H11 H 0.7827 0.2077 0.6451 0.024 Uiso 1 1 calc R
C12 C 0.6374(2) 0.35666(19) 0.4360(2) 0.0207(5) Uani 1 1 d .
C13 C 0.5920(3) 0.4489(2) 0.3634(3) 0.0345(7) Uani 1 1 d .
H13 H 0.6238 0.5128 0.4067 0.041 Uiso 1 1 calc R
C14 C 0.4981(3) 0.4455(2) 0.2246(3) 0.0391(7) Uani 1 1 d .
H14 H 0.4663 0.5076 0.1754 0.047 Uiso 1 1 calc R
C15 C 0.4518(3) 0.3512(2) 0.1594(3) 0.0303(6) Uani 1 1 d .
H15 H 0.3900 0.3493 0.0659 0.036 Uiso 1 1 calc R
C16 C 0.4980(3) 0.2590(2) 0.2339(3) 0.0298(6) Uani 1 1 d .
H16 H 0.4666 0.1951 0.1902 0.036 Uiso 1 1 calc R
C17 C 0.5907(3) 0.2610(2) 0.3735(3) 0.0263(6) Uani 1 1 d .
H17 H 0.6209 0.1990 0.4239 0.032 Uiso 1 1 calc R

loop_
_atom_site_aniso_label
_atom_site_aniso_U_11
_atom_site_aniso_U_22
_atom_site_aniso_U_33
_atom_site_aniso_U_23
_atom_site_aniso_U_13
_atom_site_aniso_U_12
Cu1 0.0208(2) 0.00855(19) 0.0164(2) 0.00021(14) 0.00438(15) 0.00032(15)
Cl1 0.0239(3) 0.0136(3) 0.0226(3) 0.0007(2) 0.0082(2) 0.0004(2)
N1 0.0208(10) 0.0109(9) 0.0170(9) 0.0007(7) 0.0058(8) 0.0003(8)
N8 0.0246(11) 0.0143(9) 0.0206(10) 0.0001(8) 0.0038(9) 0.0013(8)
N9 0.0272(11) 0.0145(9) 0.0200(10) -0.0014(8) 0.0040(9) 0.0013(9)
N10 0.0226(11) 0.0151(10) 0.0183(9) -0.0010(8) 0.0051(8) -0.0012(8)
C2 0.0205(12) 0.0154(11) 0.0168(10) 0.0002(9) 0.0053(9) -0.0016(9)
C3 0.0237(13) 0.0174(11) 0.0211(11) 0.0041(9) 0.0057(10) 0.0014(10)
C4 0.0272(13) 0.0118(10) 0.0242(11) 0.0034(9) 0.0096(10) 0.0026(10)
C5 0.0257(13) 0.0126(11) 0.0183(11) -0.0036(9) 0.0062(10) -0.0026(9)
C6 0.0166(11) 0.0116(10) 0.0180(11) -0.0004(8) 0.0060(9) -0.0002(9)
C7 0.0207(12) 0.0112(10) 0.0189(11) -0.0012(9) 0.0081(9) 0.0001(9)
C11 0.0244(13) 0.0138(11) 0.0209(11) 0.0001(9) 0.0058(10) 0.0016(9)
C12 0.0188(12) 0.0255(13) 0.0166(11) -0.0008(9) 0.0034(9) 0.0017(10)
C13 0.0381(17) 0.0228(13) 0.0328(14) 0.0028(11) -0.0049(13) 0.0009(12)
C14 0.0418(18) 0.0318(15) 0.0328(15) 0.0084(12) -0.0060(13) 0.0044(13)
C15 0.0228(13) 0.0451(17) 0.0205(12) 0.0009(12) 0.0024(10) 0.0013(12)
C16 0.0305(14) 0.0302(14) 0.0256(13) -0.0070(11) 0.0036(11) -0.0029(12)
C17 0.0274(14) 0.0230(13) 0.0262(13) 0.0010(10) 0.0042(11) -0.0003(11)

loop_
_atom_type_symbol
_atom_type_description
_atom_type_scat_dispersion_real
_atom_type_scat_dispersion_imag
_atom_type_scat_source
C C 0.0033 0.0016 'International Tables Vol C Tables 4.2.6.8 and 6.1.1.4'
H H 0.0000 0.0000 'International Tables Vol C Tables 4.2.6.8 and 6.1.1.4'
Cl Cl 0.1484 0.1585 'International Tables Vol C Tables 4.2.6.8 and 6.1.1.4'
Cu Cu 0.3201 1.2651 'International Tables Vol C Tables 4.2.6.8 and 6.1.1.4'
N N 0.0061 0.0033 'International Tables Vol C Tables 4.2.6.8 and 6.1.1.4'

loop_
_geom_angle_atom_site_label_1
_geom_angle_atom_site_label_2
_geom_angle_atom_site_label_3
_geom_angle
_geom_angle_site_symmetry_1
_geom_angle_site_symmetry_3
Cl1 Cu1 Cl1 179.999(10) 3_767 .
Cl1 Cu1 N8 88.28(5) . 3_767
Cl1 Cu1 N8 91.72(5) . .
Cl1 Cu1 N8 88.28(5) 3_767 .
Cl1 Cu1 N8 91.72(5) 3_767 3_767
N1 Cu1 Cl1 89.01(6) 3_767 3_767
N1 Cu1 Cl1 90.99(6) . 3_767
N1 Cu1 Cl1 90.99(6) 3_767 .
N1 Cu1 Cl1 89.01(6) . .
N1 Cu1 N1 180.00(2) 3_767 .
N1 Cu1 N8 78.11(7) . .
N1 Cu1 N8 78.11(7) 3_767 3_767
N1 Cu1 N8 101.89(7) . 3_767
N1 Cu1 N8 101.89(7) 3_767 .
N8 Cu1 N8 180.00(8) 3_767 .
C2 N1 Cu1 121.24(15) . .
C2 N1 C6 119.26(19) . .
C6 N1 Cu1 119.50(15) . .
N9 N8 Cu1 145.49(15) . .
N9 N8 C7 109.50(19) . .
C7 N8 Cu1 104.48(14) . .
N8 N9 N10 106.55(18) . .
N9 N10 C12 120.25(19) . .
C11 N10 N9 111.26(18) . .
C11 N10 C12 128.5(2) . .
N1 C2 H2 118.8 . .
N1 C2 C3 122.4(2) . .
C3 C2 H2 118.8 . .
C2 C3 H3 120.6 . .
C2 C3 C4 118.8(2) . .
C4 C3 H3 120.6 . .
C3 C4 H4 120.3 . .
C5 C4 C3 119.4(2) . .
C5 C4 H4 120.3 . .
C4 C5 H5 120.5 . .
C4 C5 C6 119.1(2) . .
C6 C5 H5 120.5 . .
N1 C6 C5 121.1(2) . .
N1 C6 C7 116.25(19) . .
C5 C6 C7 122.6(2) . .
N8 C7 C6 121.3(2) . .
N8 C7 C11 108.3(2) . .
C11 C7 C6 130.4(2) . .
N10 C11 C7 104.4(2) . .
N10 C11 H11 127.8 . .
C7 C11 H11 127.8 . .
C13 C12 N10 119.5(2) . .
C13 C12 C17 121.1(2) . .
C17 C12 N10 119.4(2) . .
C12 C13 H13 120.3 . .
C12 C13 C14 119.3(3) . .
C14 C13 H13 120.3 . .
C13 C14 H14 119.7 . .
C15 C14 C13 120.6(3) . .
C15 C14 H14 119.7 . .
C14 C15 H15 120.3 . .
C14 C15 C16 119.5(2) . .
C16 C15 H15 120.3 . .
C15 C16 H16 119.7 . .
C15 C16 C17 120.7(2) . .
C17 C16 H16 119.7 . .
C12 C17 C16 118.8(2) . .
C12 C17 H17 120.6 . .
C16 C17 H17 120.6 . .

loop_
_geom_bond_atom_site_label_1
_geom_bond_atom_site_label_2
_geom_bond_distance
_geom_bond_site_symmetry_2
Cu1 Cl1 2.3711(6) .
Cu1 Cl1 2.3710(6) 3_767
Cu1 N1 1.9970(18) 3_767
Cu1 N1 1.9970(18) .
Cu1 N8 2.3724(19) .
Cu1 N8 2.3724(19) 3_767
N1 C2 1.335(3) .
N1 C6 1.356(3) .
N8 N9 1.308(3) .
N8 C7 1.362(3) .
N9 N10 1.354(3) .
N10 C11 1.348(3) .
N10 C12 1.440(3) .
C2 H2 0.9300 .
C2 C3 1.382(3) .
C3 H3 0.9300 .
C3 C4 1.389(3) .
C4 H4 0.9300 .
C4 C5 1.378(3) .
C5 H5 0.9300 .
C5 C6 1.398(3) .
C6 C7 1.460(3) .
C7 C11 1.371(3) .
C11 H11 0.9300 .
C12 C13 1.376(3) .
C12 C17 1.382(3) .
C13 H13 0.9300 .
C13 C14 1.390(4) .
C14 H14 0.9300 .
C14 C15 1.375(4) .
C15 H15 0.9300 .
C15 C16 1.384(4) .
C16 H16 0.9300 .
C16 C17 1.390(3) .
C17 H17 0.9300 .

loop_
_geom_torsion_atom_site_label_1
_geom_torsion_atom_site_label_2
_geom_torsion_atom_site_label_3
_geom_torsion_atom_site_label_4
_geom_torsion
_geom_torsion_site_symmetry_1
Cu1 N1 C2 C3 179.09(18) .
Cu1 N1 C6 C5 179.57(17) .
Cu1 N1 C6 C7 1.3(3) .
Cu1 N8 N9 N10 -169.6(2) .
Cu1 N8 C7 C6 -6.4(3) .
Cu1 N8 C7 C11 174.15(16) .
Cl1 Cu1 N1 C2 -95.64(17) 3_767
Cl1 Cu1 N1 C2 84.36(17) .
Cl1 Cu1 N1 C6 84.46(17) 3_767
Cl1 Cu1 N1 C6 -95.54(17) .
Cl1 Cu1 N8 N9 83.5(3) 3_767
Cl1 Cu1 N8 N9 -96.5(3) .
Cl1 Cu1 N8 C7 93.79(15) .
Cl1 Cu1 N8 C7 -86.21(15) 3_767
N1 Cu1 N1 C2 -94(26) 3_767
N1 Cu1 N1 C6 87(26) 3_767
N1 Cu1 N8 N9 174.9(3) .
N1 Cu1 N8 N9 -5.1(3) 3_767
N1 Cu1 N8 C7 5.16(15) .
N1 Cu1 N8 C7 -174.84(15) 3_767
N1 C2 C3 C4 1.2(4) .
N1 C6 C7 N8 4.3(3) .
N1 C6 C7 C11 -176.4(2) .
N8 Cu1 N1 C2 -3.67(19) 3_767
N8 Cu1 N1 C2 176.33(19) .
N8 Cu1 N1 C6 -3.58(17) .
N8 Cu1 N1 C6 176.42(17) 3_767
N8 Cu1 N8 N9 -115.5(16) 3_767
N8 Cu1 N8 C7 74.7(16) 3_767
N8 N9 N10 C11 0.0(3) .
N8 N9 N10 C12 -179.2(2) .
N8 C7 C11 N10 -0.3(3) .
N9 N8 C7 C6 179.7(2) .
N9 N8 C7 C11 0.3(3) .
N9 N10 C11 C7 0.2(3) .
N9 N10 C12 C13 1.9(4) .
N9 N10 C12 C17 -178.1(2) .
N10 C12 C13 C14 179.7(3) .
N10 C12 C17 C16 -179.0(2) .
C2 N1 C6 C5 -0.3(3) .
C2 N1 C6 C7 -178.6(2) .
C2 C3 C4 C5 -0.1(4) .
C3 C4 C5 C6 -1.2(4) .
C4 C5 C6 N1 1.4(4) .
C4 C5 C6 C7 179.5(2) .
C5 C6 C7 N8 -173.9(2) .
C5 C6 C7 C11 5.4(4) .
C6 N1 C2 C3 -1.0(3) .
C6 C7 C11 N10 -179.6(2) .
C7 N8 N9 N10 -0.2(3) .
C11 N10 C12 C13 -177.1(3) .
C11 N10 C12 C17 2.8(4) .
C12 N10 C11 C7 179.3(2) .
C12 C13 C14 C15 -0.7(5) .
C13 C12 C17 C16 1.0(4) .
C13 C14 C15 C16 1.0(5) .
C14 C15 C16 C17 -0.2(4) .
C15 C16 C17 C12 -0.7(4) .
C17 C12 C13 C14 -0.3(4) .
